data_4109681
loop_
_publ_author_name
'Bradley O. Ashburn'
'Rich G. Carter'
'Lev N. Zakharov'

_publ_section_title
;
 Synthesis of Tetra-ortho-substituted, Phosphorus-Containing and
 Carbonyl-Containing Biaryls Utilizing a Diels-Alder Approach
;
_journal_name_full 'Journal of the American Chemical Society'
_journal_page_first 9109
_journal_page_last 9116
_journal_paper_doi 10.1021/ja071163r
_journal_volume 129
_journal_year 2007
_chemical_formula_sum 'C17 H19 Cl N O7 P'
_chemical_formula_weight 415.75
_chemical_name_systematic
; 
 ? 
;
_space_group_IT_number 62
_symmetry_cell_setting orthorhombic
_symmetry_space_group_name_Hall '-P 2ac 2n'
_symmetry_space_group_name_H-M 'P n m a'
_atom_sites_solution_hydrogens geom
_atom_sites_solution_primary direct
_atom_sites_solution_secondary difmap
_audit_creation_method SHELXL-97
_cell_angle_alpha 90.00
_cell_angle_beta 90.00
_cell_angle_gamma 90.00
_cell_formula_units_Z 4
_cell_length_a 15.5818(17)
_cell_length_b 13.1046(15)
_cell_length_c 9.3400(10)
_cell_measurement_reflns_used 5306
_cell_measurement_temperature 153(2)
_cell_measurement_theta_max 28.11
_cell_measurement_theta_min 2.54
_cell_volume 1907.2(4)
_computing_cell_refinement 'Bruker SMART'
_computing_data_collection 'Bruker SMART'
_computing_data_reduction 'Bruker SAINT'
_computing_molecular_graphics 'Bruker SHELXTL'
_computing_publication_material 'Bruker SHELXTL'
_computing_structure_refinement 'SHELXL-97 (Sheldrick, 1997)'
_computing_structure_solution 'SHELXS-97 (Sheldrick, 1990)'
_diffrn_ambient_temperature 153(2)
_diffrn_measured_fraction_theta_full 0.965
_diffrn_measured_fraction_theta_max 0.965
_diffrn_measurement_device_type 'CCD area detector'
_diffrn_measurement_method 'phi and omega scans'
_diffrn_radiation_monochromator graphite
_diffrn_radiation_source 'fine-focus sealed tube'
_diffrn_radiation_type MoK\a
_diffrn_radiation_wavelength 0.71073
_diffrn_reflns_av_R_equivalents 0.0386
_diffrn_reflns_av_sigmaI/netI 0.0272
_diffrn_reflns_limit_h_max 20
_diffrn_reflns_limit_h_min -20
_diffrn_reflns_limit_k_max 17
_diffrn_reflns_limit_k_min -17
_diffrn_reflns_limit_l_max 12
_diffrn_reflns_limit_l_min -11
_diffrn_reflns_number 15844
_diffrn_reflns_theta_full 28.22
_diffrn_reflns_theta_max 28.22
_diffrn_reflns_theta_min 2.54
_exptl_absorpt_coefficient_mu 0.324
_exptl_absorpt_correction_T_max 1.000
_exptl_absorpt_correction_T_min 0.556
_exptl_absorpt_correction_type multi-scan
_exptl_absorpt_process_details SADABS
_exptl_crystal_colour Yellow
_exptl_crystal_density_diffrn 1.448
_exptl_crystal_density_meas 0
_exptl_crystal_description Block
_exptl_crystal_F_000 864
_exptl_crystal_size_max 0.33
_exptl_crystal_size_mid 0.29
_exptl_crystal_size_min 0.18
_refine_diff_density_max 0.549
_refine_diff_density_min -0.408
_refine_diff_density_rms 0.090
_refine_ls_extinction_method none
_refine_ls_goodness_of_fit_ref 1.088
_refine_ls_hydrogen_treatment mixed
_refine_ls_matrix_type full
_refine_ls_number_parameters 179
_refine_ls_number_reflns 2375
_refine_ls_number_restraints 3
_refine_ls_restrained_S_all 1.119
_refine_ls_R_factor_all 0.0910
_refine_ls_R_factor_gt 0.0720
_refine_ls_shift/su_max 0.003
_refine_ls_shift/su_mean 0.000
_refine_ls_structure_factor_coef Fsqd
_refine_ls_weighting_details 'calc w=1/[\s^2^(Fo^2^)+(0.1134P)^2^+1.8053P] where P=(Fo^2^+2Fc^2^)/3'
_refine_ls_weighting_scheme calc
_refine_ls_wR_factor_gt 0.1978
_refine_ls_wR_factor_ref 0.2173
_reflns_number_gt 1748
_reflns_number_total 2375
_reflns_threshold_expression >2sigma(I)
_cod_data_source_file ja071163rsi20070216_084220.cif
_cod_data_source_block 5b
_cod_database_code 4109681

loop_
_symmetry_equiv_pos_as_xyz
'x, y, z'
'-x+1/2, -y, z+1/2'
'-x, y+1/2, -z'
'x+1/2, -y+1/2, -z+1/2'
'-x, -y, -z'
'x-1/2, y, -z-1/2'
'x, -y-1/2, z'
'-x-1/2, y-1/2, z-1/2'

loop_
_atom_site_label
_atom_site_type_symbol
_atom_site_fract_x
_atom_site_fract_y
_atom_site_fract_z
_atom_site_U_iso_or_equiv
_atom_site_adp_type
_atom_site_occupancy
_atom_site_symmetry_multiplicity
_atom_site_calc_flag
_atom_site_refinement_flags
_atom_site_disorder_assembly
_atom_site_disorder_group
P1 P 0.12953(5) 0.2500 0.46629(10) 0.0421(4) Uani 1 2 d S . .
Cl1 Cl 0.02303(18) 0.0312(2) 0.2036(4) 0.0770(8) Uani 0.50 1 d PD . .
N1 N 0.0240(6) 0.0808(9) 0.1478(8) 0.071(2) Uani 0.50 1 d PD . .
O1 O 0.15069(14) 0.1600(2) 0.5705(2) 0.0590(8) Uani 1 1 d . . .
O2 O 0.17734(16) 0.2500 0.3301(3) 0.0586(10) Uani 1 2 d S . .
O3 O -0.17461(15) 0.2500 0.6809(3) 0.0455(8) Uani 1 2 d S . .
O4 O -0.15171(18) 0.2500 0.1759(3) 0.097(2) Uani 1 2 d S A .
H4A H -0.2054 0.2500 0.1838 0.146 Uiso 1 2 calc SR . .
O5 O -0.0442(5) 0.0649(5) 0.2072(7) 0.089(2) Uani 0.50 1 d PD . .
O6 O 0.0741(5) 0.0075(6) 0.1263(9) 0.095(2) Uani 0.50 1 d PD . .
C1 C -0.1351(2) 0.2500 0.8191(4) 0.0457(11) Uani 1 2 d S . .
C2 C -0.1218(2) 0.2500 0.5645(4) 0.0381(9) Uani 1 2 d S . .
C3 C -0.0329(2) 0.2500 0.5718(4) 0.0358(9) Uani 1 2 d S A .
C4 C 0.01494(19) 0.2500 0.4434(4) 0.0342(9) Uani 1 2 d S . .
C5 C -0.0252(2) 0.2500 0.3111(4) 0.0411(10) Uani 1 2 d S A .
C6 C -0.1157(2) 0.2500 0.3072(4) 0.0553(14) Uani 1 2 d S . .
C7 C -0.1628(2) 0.2500 0.4329(4) 0.0494(13) Uani 1 2 d S A .
C8 C 0.0218(2) 0.2500 0.1712(4) 0.0530(14) Uani 1 2 d S . .
C9 C 0.04578(18) 0.1609(4) 0.1032(4) 0.0692(14) Uani 1 1 d D A .
C10 C 0.0930(2) 0.1610(6) -0.0262(4) 0.098(2) Uani 1 1 d . . .
C11 C 0.1151(3) 0.2500 -0.0894(6) 0.105(4) Uani 1 2 d S . .
C12 C 0.1431(5) 0.0572(6) 0.5118(9) 0.0533(16) Uiso 0.50 1 d P A 1
H12A H 0.0975 0.0573 0.4379 0.064 Uiso 0.50 1 calc PR A 1
H12B H 0.1245 0.0106 0.5893 0.064 Uiso 0.50 1 calc PR A 1
C13 C 0.2234(9) 0.0163(10) 0.4470(13) 0.110(4) Uiso 0.50 1 d P A 1
H13A H 0.2130 -0.0529 0.4110 0.165 Uiso 0.50 1 calc PR A 1
H13B H 0.2687 0.0143 0.5197 0.165 Uiso 0.50 1 calc PR A 1
H13C H 0.2413 0.0604 0.3678 0.165 Uiso 0.50 1 calc PR A 1
C12A C 0.1793(12) 0.0603(12) 0.5476(18) 0.129(5) Uiso 0.50 1 d P A 2
H12C H 0.2192 0.0608 0.4652 0.155 Uiso 0.50 1 calc PR A 2
H12D H 0.1293 0.0178 0.5206 0.155 Uiso 0.50 1 calc PR A 2
C13A C 0.2219(8) 0.0124(9) 0.6671(12) 0.093(3) Uiso 0.50 1 d P A 2
H13D H 0.2409 -0.0561 0.6394 0.140 Uiso 0.50 1 calc PR A 2
H13E H 0.1820 0.0074 0.7479 0.140 Uiso 0.50 1 calc PR A 2
H13F H 0.2718 0.0534 0.6951 0.140 Uiso 0.50 1 calc PR A 2
H1A H -0.104(3) 0.183(3) 0.828(4) 0.054(10) Uiso 1 1 d . . .
H1B H -0.186(3) 0.2500 0.891(5) 0.045(12) Uiso 1 2 d S . .
H3 H -0.002(3) 0.2500 0.673(5) 0.032(10) Uiso 1 2 d S . .
H7 H -0.227(4) 0.2500 0.428(6) 0.061(15) Uiso 1 2 d S . .
H10 H 0.109(4) 0.094(4) -0.059(6) 0.099(17) Uiso 1 1 d . . .
H11 H 0.152(5) 0.2500 -0.180(8) 0.10(2) Uiso 1 2 d S . .

loop_
_atom_site_aniso_label
_atom_site_aniso_U_11
_atom_site_aniso_U_22
_atom_site_aniso_U_33
_atom_site_aniso_U_23
_atom_site_aniso_U_13
_atom_site_aniso_U_12
P1 0.0074(4) 0.0941(9) 0.0248(5) 0.000 0.0005(3) 0.000
Cl1 0.0634(14) 0.0784(17) 0.089(2) -0.0301(14) 0.0225(14) -0.0113(13)
N1 0.079(6) 0.099(8) 0.036(4) -0.016(4) 0.007(4) 0.003(6)
O1 0.0267(10) 0.109(2) 0.0412(12) 0.0086(12) -0.0009(8) 0.0196(11)
O2 0.0108(11) 0.136(3) 0.0285(14) 0.000 0.0037(10) 0.000
O3 0.0125(10) 0.098(2) 0.0257(13) 0.000 0.0046(9) 0.000
O4 0.0102(12) 0.258(6) 0.0234(15) 0.000 -0.0027(10) 0.000
O5 0.094(5) 0.093(5) 0.079(4) -0.022(3) 0.043(4) -0.026(4)
O6 0.093(5) 0.103(5) 0.088(5) 0.003(4) 0.011(4) 0.024(4)
C1 0.0208(17) 0.090(4) 0.0264(19) 0.000 0.0043(14) 0.000
C2 0.0155(15) 0.070(3) 0.0287(18) 0.000 0.0045(13) 0.000
C3 0.0135(14) 0.069(3) 0.0249(17) 0.000 0.0014(12) 0.000
C4 0.0099(13) 0.067(3) 0.0256(17) 0.000 0.0014(11) 0.000
C5 0.0109(14) 0.087(3) 0.0252(17) 0.000 0.0016(12) 0.000
C6 0.0126(15) 0.130(5) 0.0235(18) 0.000 -0.0026(13) 0.000
C7 0.0080(14) 0.112(4) 0.0287(19) 0.000 0.0005(13) 0.000
C8 0.0096(14) 0.127(4) 0.0222(17) 0.000 -0.0010(12) 0.000
C9 0.0197(13) 0.143(4) 0.0451(19) -0.030(2) 0.0049(13) -0.0066(18)
C10 0.0258(16) 0.225(7) 0.044(2) -0.052(3) 0.0011(14) 0.004(3)
C11 0.017(2) 0.268(12) 0.030(3) 0.000 0.0053(19) 0.000

loop_
_atom_type_symbol
_atom_type_description
_atom_type_scat_dispersion_real
_atom_type_scat_dispersion_imag
_atom_type_scat_source
C C 0.0033 0.0016 'International Tables Vol C Tables 4.2.6.8 and 6.1.1.4'
H H 0.0000 0.0000 'International Tables Vol C Tables 4.2.6.8 and 6.1.1.4'
N N 0.0061 0.0033 'International Tables Vol C Tables 4.2.6.8 and 6.1.1.4'
O O 0.0106 0.0060 'International Tables Vol C Tables 4.2.6.8 and 6.1.1.4'
P P 0.1023 0.0942 'International Tables Vol C Tables 4.2.6.8 and 6.1.1.4'
Cl Cl 0.1484 0.1585 'International Tables Vol C Tables 4.2.6.8 and 6.1.1.4'

loop_
_geom_angle_atom_site_label_1
_geom_angle_atom_site_label_2
_geom_angle_atom_site_label_3
_geom_angle
_geom_angle_site_symmetry_1
_geom_angle_site_symmetry_3
O2 P1 O1 115.48(10) . 7_565
O2 P1 O1 115.48(10) . .
O1 P1 O1 97.9(2) 7_565 .
O2 P1 C4 113.54(16) . .
O1 P1 C4 106.45(11) 7_565 .
O1 P1 C4 106.45(11) . .
N1 Cl1 O6 78.4(7) . .
N1 Cl1 O5 74.5(8) . .
O6 Cl1 O5 141.5(6) . .
N1 Cl1 C9 13.4(7) . .
O6 Cl1 C9 78.7(4) . .
O5 Cl1 C9 81.1(4) . .
Cl1 N1 C9 157.1(11) . .
Cl1 N1 O5 64.2(8) . .
C9 N1 O5 124.4(9) . .
Cl1 N1 O6 60.9(8) . .
C9 N1 O6 116.5(9) . .
O5 N1 O6 119.0(11) . .
C12A O1 C12 26.5(7) . .
C12A O1 P1 132.6(7) . .
C12 O1 P1 116.4(4) . .
C2 O3 C1 117.4(3) . .
C6 O4 H4A 109.5 . .
Cl1 O5 N1 41.3(5) . .
Cl1 O6 N1 40.7(5) . .
O3 C1 H1A 107(2) . .
O3 C1 H1B 105(3) . .
H1A C1 H1B 108(2) . .
O3 C2 C7 115.4(3) . .
O3 C2 C3 124.3(3) . .
C7 C2 C3 120.3(3) . .
C2 C3 C4 119.1(3) . .
C2 C3 H3 120(2) . .
C4 C3 H3 121(2) . .
C5 C4 C3 121.3(3) . .
C5 C4 P1 123.7(3) . .
C3 C4 P1 115.0(2) . .
C4 C5 C6 118.3(3) . .
C4 C5 C8 123.9(3) . .
C6 C5 C8 117.8(3) . .
O4 C6 C7 123.4(3) . .
O4 C6 C5 116.0(3) . .
C7 C6 C5 120.6(3) . .
C6 C7 C2 120.5(3) . .
C6 C7 H7 120(3) . .
C2 C7 H7 120(3) . .
C9 C8 C9 115.5(5) 7_565 .
C9 C8 C5 122.2(2) 7_565 .
C9 C8 C5 122.2(2) . .
N1 C9 C8 120.8(5) . .
N1 C9 C10 116.9(6) . .
C8 C9 C10 122.2(5) . .
N1 C9 Cl1 9.5(4) . .
C8 C9 Cl1 117.5(3) . .
C10 C9 Cl1 120.0(5) . .
C11 C10 C9 120.4(6) . .
C11 C10 H10 126(3) . .
C9 C10 H10 114(3) . .
C10 C11 C10 119.3(6) 7_565 .
C10 C11 H11 120.3(3) 7_565 .
C10 C11 H11 120.3(3) . .
O1 C12 C13 114.6(7) . .
O1 C12 H12A 108.6 . .
C13 C12 H12A 108.6 . .
O1 C12 H12B 108.6 . .
C13 C12 H12B 108.6 . .
H12A C12 H12B 107.6 . .
C12 C13 H13A 109.5 . .
C12 C13 H13B 109.5 . .
H13A C13 H13B 109.5 . .
C12 C13 H13C 109.5 . .
H13A C13 H13C 109.5 . .
H13B C13 H13C 109.5 . .
O1 C12A C13A 115.8(12) . .
O1 C12A H12C 108.3 . .
C13A C12A H12C 108.3 . .
O1 C12A H12D 108.3 . .
C13A C12A H12D 108.3 . .
H12C C12A H12D 107.4 . .
C12A C13A H13D 109.5 . .
C12A C13A H13E 109.5 . .
H13D C13A H13E 109.5 . .
C12A C13A H13F 109.5 . .
H13D C13A H13F 109.5 . .
H13E C13A H13F 109.5 . .

loop_
_geom_bond_atom_site_label_1
_geom_bond_atom_site_label_2
_geom_bond_distance
_geom_bond_site_symmetry_2
P1 O2 1.474(3) .
P1 O1 1.564(3) 7_565
P1 O1 1.564(3) .
P1 C4 1.798(3) .
Cl1 N1 0.834(9) .
Cl1 O6 1.119(8) .
Cl1 O5 1.138(9) .
Cl1 C9 1.973(6) .
N1 C9 1.178(11) .
N1 O5 1.218(10) .
N1 O6 1.254(10) .
O1 C12A 1.396(16) .
O1 C12 1.459(8) .
O3 C2 1.363(4) .
O3 C1 1.430(5) .
O4 C6 1.349(5) .
O4 H4A 0.8400 .
C1 H1A 1.01(4) .
C1 H1B 1.04(5) .
C2 C7 1.386(5) .
C2 C3 1.387(5) .
C3 C4 1.412(5) .
C3 H3 1.06(4) .
C4 C5 1.385(5) .
C5 C6 1.412(5) .
C5 C8 1.497(5) .
C6 C7 1.384(5) .
C7 H7 1.00(6) .
C8 C9 1.381(5) 7_565
C8 C9 1.381(5) .
C9 C10 1.415(5) .
C10 C11 1.352(8) .
C10 H10 0.96(5) .
C11 C10 1.352(8) 7_565
C11 H11 1.02(8) .
C12 C13 1.491(16) .
C12 H12A 0.9900 .
C12 H12B 0.9900 .
C13 H13A 0.9800 .
C13 H13B 0.9800 .
C13 H13C 0.9800 .
C12A C13A 1.442(17) .
C12A H12C 0.9900 .
C12A H12D 0.9900 .
C13A H13D 0.9800 .
C13A H13E 0.9800 .
C13A H13F 0.9800 .

loop_
_geom_hbond_atom_site_label_D
_geom_hbond_atom_site_label_H
_geom_hbond_atom_site_label_A
_geom_hbond_distance_DH
_geom_hbond_distance_HA
_geom_hbond_distance_DA
_geom_hbond_angle_DHA
_geom_hbond_site_symmetry_A
O4 H4A O2 0.84 1.83 2.664(4) 170.8 6_556
